data_9012741
loop_
_publ_author_name
'Sundberg, I.'
'Sillen, L. G.'

_publ_section_title
;
 On the crystal structure of KUO2VO4 (synthetic anhydrous carnotite)
;
_journal_name_full 'Arkiv for Kemi'
_journal_page_first 337
_journal_page_last 351
_journal_volume 1
_journal_year 1949
_chemical_compound_source Synthetic
_chemical_formula_sum 'K O6 U V'
_chemical_name_mineral Carnotite
_space_group_IT_number 14
_symmetry_space_group_name_Hall '-P 2ybc'
_symmetry_space_group_name_H-M 'P 1 21/c 1'
_cell_angle_alpha 90
_cell_angle_beta 104.2
_cell_angle_gamma 90
_cell_length_a 6.59
_cell_length_b 8.403
_cell_length_c 10.43
_cell_formula_units_Z 4
_cell_volume 559.922
_database_code_amcsd 0012038
_exptl_crystal_density_diffrn 5.031
_cod_original_formula_sum 'K U V O6'
_cod_database_code 9012741

loop_
_space_group_symop_operation_xyz
x,y,z
x,1/2-y,1/2+z
-x,1/2+y,1/2-z
-x,-y,-z

loop_
_atom_site_label
_atom_site_fract_x
_atom_site_fract_y
_atom_site_fract_z
K 0.54000 0.25000 0.35000
U 0.98600 0.02600 0.18400
V 0.11000 0.17000 0.41000
O1 0.69000 0.05000 0.15000
O2 0.28000 0.00500 0.22000
O3 0.31000 0.04000 0.47000
O4 0.11000 0.29000 0.28000
O5 0.11000 0.29000 0.54000
O6 0.90000 0.06000 0.38000

loop_
_cod_related_entry_id
_cod_related_entry_database
_cod_related_entry_code
1 AMCSD 0012038
